data_2224734
loop_
_publ_author_name
'Chen, Hui'
'Luo, Jing'
'Jing, Lin-Lin'
'Jiang, Ru'

_publ_section_title
;
 3-Isobutyl 5-methyl
 2,6-dimethyl-4-(2-nitrophenyl)pyridine-3,5-dicarboxylate
;
_journal_coeditor_code PK2213
_journal_issue 1
_journal_name_full 'Acta Crystallographica Section E'
_journal_page_first o86
_journal_paper_doi 10.1107/S1600536809051988
_journal_volume 66
_journal_year 2010
_chemical_formula_iupac 'C20 H22 N2 O6'
_chemical_formula_moiety 'C20 H22 N2 O6'
_chemical_formula_sum 'C20 H22 N2 O6'
_chemical_formula_weight 386.40
_chemical_name_systematic
;
3-Isobutyl 5-methyl 2,6-dimethyl-4-(2-nitrophenyl)pyridine-3,5-dicarboxylate
;
_space_group_IT_number 14
_symmetry_cell_setting monoclinic
_symmetry_space_group_name_Hall '-P 2ybc'
_symmetry_space_group_name_H-M 'P 1 21/c 1'
_atom_sites_solution_hydrogens geom
_atom_sites_solution_primary direct
_atom_sites_solution_secondary difmap
_audit_creation_method SHELXL-97
_cell_angle_alpha 90.00
_cell_angle_beta 102.748(2)
_cell_angle_gamma 90.00
_cell_formula_units_Z 4
_cell_length_a 8.4222(9)
_cell_length_b 16.5850(16)
_cell_length_c 14.5011(15)
_cell_measurement_reflns_used 3360
_cell_measurement_temperature 296(2)
_cell_measurement_theta_max 25.25
_cell_measurement_theta_min 2.46
_cell_volume 1975.6(4)
_computing_cell_refinement 'SAINT-Plus (Bruker, 2001)'
_computing_data_collection 'APEX2 (Bruker, 2004)'
_computing_data_reduction 'SAINT-Plus (Bruker, 2001)'
_computing_molecular_graphics 'SHELXTL (Sheldrick, 2008)'
_computing_publication_material 'SHELXTL (Sheldrick, 2008)'
_computing_structure_refinement 'SHELXL-97 (Sheldrick, 2008)'
_computing_structure_solution 'SHELXS-97 (Sheldrick, 2008)'
_diffrn_ambient_temperature 296(2)
_diffrn_measured_fraction_theta_full 1.000
_diffrn_measured_fraction_theta_max 1.000
_diffrn_measurement_device_type 'Bruker APEXII CCD'
_diffrn_measurement_method '\f and \w scans'
_diffrn_radiation_monochromator graphite
_diffrn_radiation_source 'fine-focus sealed tube'
_diffrn_radiation_type MoK\a
_diffrn_radiation_wavelength 0.71073
_diffrn_reflns_av_R_equivalents 0.0199
_diffrn_reflns_av_sigmaI/netI 0.0231
_diffrn_reflns_limit_h_max 10
_diffrn_reflns_limit_h_min -9
_diffrn_reflns_limit_k_max 16
_diffrn_reflns_limit_k_min -20
_diffrn_reflns_limit_l_max 14
_diffrn_reflns_limit_l_min -17
_diffrn_reflns_number 10199
_diffrn_reflns_theta_full 25.49
_diffrn_reflns_theta_max 25.49
_diffrn_reflns_theta_min 1.89
_diffrn_standards_number 0
_exptl_absorpt_coefficient_mu 0.097
_exptl_absorpt_correction_T_max 0.992
_exptl_absorpt_correction_T_min 0.989
_exptl_absorpt_correction_type multi-scan
_exptl_absorpt_process_details '(SADABS; Bruker, 2001)'
_exptl_crystal_colour colorless
_exptl_crystal_density_diffrn 1.299
_exptl_crystal_density_method 'not measured'
_exptl_crystal_description block
_exptl_crystal_F_000 816
_exptl_crystal_size_max 0.12
_exptl_crystal_size_mid 0.10
_exptl_crystal_size_min 0.08
_refine_diff_density_max 0.282
_refine_diff_density_min -0.211
_refine_ls_extinction_method none
_refine_ls_goodness_of_fit_ref 1.008
_refine_ls_hydrogen_treatment constr
_refine_ls_matrix_type full
_refine_ls_number_parameters 259
_refine_ls_number_reflns 3683
_refine_ls_number_restraints 0
_refine_ls_restrained_S_all 1.008
_refine_ls_R_factor_all 0.0641
_refine_ls_R_factor_gt 0.0457
_refine_ls_shift/su_max 0.000
_refine_ls_shift/su_mean 0.000
_refine_ls_structure_factor_coef Fsqd
_refine_ls_weighting_details 'calc w=1/[\s^2^(Fo^2^)+(0.0900P)^2^+0.3869P] where P=(Fo^2^+2Fc^2^)/3'
_refine_ls_weighting_scheme calc
_refine_ls_wR_factor_gt 0.1372
_refine_ls_wR_factor_ref 0.1536
_reflns_number_gt 2718
_reflns_number_total 3683
_reflns_threshold_expression I>2\s(I)
_cod_data_source_file pk2213.cif
_cod_data_source_block I
_cod_depositor_comments
;
The following automatic conversions were performed:
'_symmetry_cell_setting' value 'Monoclinic' changed to 'monoclinic'
according to '/home/saulius/struct/CIF-dictionaries/cif_core.dic'
dictionary named 'cif_core.dic' version 2.4.1 from 2010-06-29.

Automatic conversion script
Id: cif_fix_enum 1527 2010-12-29 10:47:43Z saulius 

The following automatic conversions were performed:

'_symmetry_cell_setting' value 'Monoclinic' changed to 'monoclinic'
according to /home/saulius/struct/CIF-dictionaries/cif_core.dic
dictionary named 'cif_core.dic' version 2.4.1 from 2010-06-29.

Automatic conversion script
Id: cif_fix_values 1715 2011-07-08 13:25:40Z adriana 
;
_cod_original_sg_symbol_H-M 'P 21/c'
_cod_database_code 2224734
_cod_database_fobs_code 2224734

loop_
_symmetry_equiv_pos_as_xyz
'x, y, z'
'-x, y+1/2, -z+1/2'
'-x, -y, -z'
'x, -y-1/2, z-1/2'

loop_
_atom_site_type_symbol
_atom_site_label
_atom_site_fract_x
_atom_site_fract_y
_atom_site_fract_z
_atom_site_U_iso_or_equiv
_atom_site_adp_type
_atom_site_calc_flag
_atom_site_refinement_flags
_atom_site_occupancy
_atom_site_disorder_assembly
_atom_site_disorder_group
C C1 0.6743(2) 0.17497(11) 0.80315(14) 0.0478(5) Uani d . 1 . .
C C2 0.5729(3) 0.17694(15) 0.71437(18) 0.0685(7) Uani d . 1 . .
H H2 0.4764 0.1476 0.7020 0.082 Uiso calc R 1 . .
C C3 0.6151(4) 0.22258(17) 0.64421(17) 0.0765(8) Uani d . 1 . .
H H3 0.5462 0.2250 0.5846 0.092 Uiso calc R 1 . .
C C4 0.7583(3) 0.26433(15) 0.66227(16) 0.0700(7) Uani d . 1 . .
H H4 0.7877 0.2944 0.6145 0.084 Uiso calc R 1 . .
C C5 0.8585(3) 0.26212(12) 0.75035(15) 0.0546(5) Uani d . 1 . .
H H5 0.9559 0.2907 0.7614 0.066 Uiso calc R 1 . .
C C6 0.8188(2) 0.21826(11) 0.82405(13) 0.0412(4) Uani d . 1 . .
C C7 0.9348(2) 0.22295(10) 0.91819(12) 0.0376(4) Uani d . 1 . .
C C8 1.0480(2) 0.16259(10) 0.95138(13) 0.0403(4) Uani d . 1 . .
C C9 1.1657(2) 0.17571(11) 1.03476(14) 0.0443(5) Uani d . 1 . .
C C10 1.0622(2) 0.30249(11) 1.05295(14) 0.0457(5) Uani d . 1 . .
C C11 0.9444(2) 0.29486(10) 0.96861(13) 0.0396(4) Uani d . 1 . .
C C12 1.0756(3) 0.37681(14) 1.11321(18) 0.0692(7) Uani d . 1 . .
H H12A 1.1441 0.3659 1.1741 0.104 Uiso calc R 1 . .
H H12B 0.9693 0.3923 1.1206 0.104 Uiso calc R 1 . .
H H12C 1.1219 0.4198 1.0834 0.104 Uiso calc R 1 . .
C C13 1.2955(3) 0.11554(13) 1.07470(17) 0.0617(6) Uani d . 1 . .
H H13A 1.3734 0.1132 1.0354 0.093 Uiso calc R 1 . .
H H13B 1.2471 0.0634 1.0768 0.093 Uiso calc R 1 . .
H H13C 1.3492 0.1315 1.1375 0.093 Uiso calc R 1 . .
C C14 1.1842(3) -0.01320(15) 0.8348(2) 0.0854(9) Uani d . 1 . .
H H14A 1.1540 -0.0537 0.8750 0.128 Uiso calc R 1 . .
H H14B 1.2928 -0.0234 0.8272 0.128 Uiso calc R 1 . .
H H14C 1.1102 -0.0147 0.7741 0.128 Uiso calc R 1 . .
C C15 0.5685(2) 0.41210(14) 0.8841(2) 0.0660(6) Uani d . 1 . .
H H15A 0.5611 0.4127 0.8164 0.079 Uiso calc R 1 . .
H H15B 0.6066 0.4646 0.9092 0.079 Uiso calc R 1 . .
C C16 0.4058(3) 0.39528(15) 0.90375(19) 0.0657(6) Uani d . 1 . .
H H16 0.4179 0.3963 0.9725 0.079 Uiso calc R 1 . .
C C17 0.2888(3) 0.46254(19) 0.8627(2) 0.0936(9) Uani d . 1 . .
H H17A 0.3328 0.5134 0.8878 0.140 Uiso calc R 1 . .
H H17B 0.1859 0.4537 0.8792 0.140 Uiso calc R 1 . .
H H17C 0.2738 0.4630 0.7951 0.140 Uiso calc R 1 . .
C C18 0.3416(3) 0.31309(17) 0.8696(2) 0.0772(7) Uani d . 1 . .
H H18A 0.3292 0.3100 0.8023 0.116 Uiso calc R 1 . .
H H18B 0.2380 0.3046 0.8853 0.116 Uiso calc R 1 . .
H H18C 0.4167 0.2724 0.8994 0.116 Uiso calc R 1 . .
C C19 1.0395(2) 0.08501(11) 0.89873(15) 0.0471(5) Uani d . 1 . .
C C20 0.8372(2) 0.36417(11) 0.93117(14) 0.0445(4) Uani d . 1 . .
N N1 0.62323(19) 0.12682(11) 0.87582(15) 0.0588(5) Uani d . 1 . .
N N2 1.16919(19) 0.24420(10) 1.08444(12) 0.0492(4) Uani d . 1 . .
O O1 0.9204(2) 0.04564(10) 0.87632(16) 0.0907(7) Uani d . 1 . .
O O2 1.17751(19) 0.06580(9) 0.87727(13) 0.0710(5) Uani d . 1 . .
O O3 0.68230(15) 0.34992(8) 0.92811(11) 0.0558(4) Uani d . 1 . .
O O4 0.88648(19) 0.42597(9) 0.90518(15) 0.0768(5) Uani d . 1 . .
O O5 0.6685(2) 0.14682(11) 0.95800(12) 0.0725(5) Uani d . 1 . .
O O6 0.5362(2) 0.06843(12) 0.85059(16) 0.0947(6) Uani d . 1 . .

loop_
_atom_site_aniso_label
_atom_site_aniso_U_11
_atom_site_aniso_U_22
_atom_site_aniso_U_33
_atom_site_aniso_U_12
_atom_site_aniso_U_13
_atom_site_aniso_U_23
C1 0.0388(10) 0.0479(11) 0.0536(11) 0.0019(8) 0.0038(8) -0.0091(9)
C2 0.0533(13) 0.0721(15) 0.0683(16) 0.0055(11) -0.0123(11) -0.0226(13)
C3 0.092(2) 0.0798(17) 0.0451(13) 0.0281(15) -0.0131(12) -0.0107(12)
C4 0.0932(19) 0.0689(15) 0.0452(13) 0.0206(14) 0.0095(12) 0.0037(11)
C5 0.0598(13) 0.0534(12) 0.0503(12) 0.0046(9) 0.0114(10) 0.0032(9)
C6 0.0401(9) 0.0398(9) 0.0419(10) 0.0058(7) 0.0055(8) -0.0032(8)
C7 0.0324(9) 0.0385(9) 0.0416(10) -0.0045(7) 0.0076(7) 0.0009(7)
C8 0.0373(9) 0.0349(9) 0.0481(10) -0.0035(7) 0.0079(8) 0.0025(8)
C9 0.0385(9) 0.0405(10) 0.0516(11) -0.0036(7) 0.0048(8) 0.0042(8)
C10 0.0406(10) 0.0438(10) 0.0505(11) -0.0046(8) 0.0050(8) -0.0062(9)
C11 0.0322(9) 0.0383(9) 0.0489(10) -0.0028(7) 0.0100(8) -0.0006(8)
C12 0.0661(14) 0.0570(14) 0.0759(16) -0.0003(11) -0.0032(12) -0.0225(12)
C13 0.0572(13) 0.0538(13) 0.0644(14) 0.0057(10) -0.0074(10) 0.0045(10)
C14 0.0797(17) 0.0593(15) 0.121(2) 0.0004(13) 0.0313(16) -0.0361(15)
C15 0.0462(12) 0.0578(13) 0.0916(17) 0.0121(10) 0.0101(11) 0.0198(12)
C16 0.0487(12) 0.0741(15) 0.0734(15) 0.0114(11) 0.0116(11) 0.0161(12)
C17 0.0564(15) 0.098(2) 0.124(3) 0.0277(14) 0.0160(15) 0.0310(19)
C18 0.0513(13) 0.0931(19) 0.0862(18) -0.0068(13) 0.0130(12) 0.0095(15)
C19 0.0409(10) 0.0378(10) 0.0592(12) -0.0002(8) 0.0035(9) 0.0003(9)
C20 0.0402(10) 0.0391(10) 0.0533(11) -0.0018(8) 0.0084(8) -0.0020(8)
N1 0.0403(9) 0.0596(11) 0.0751(13) -0.0099(8) 0.0099(9) -0.0080(10)
N2 0.0433(9) 0.0479(9) 0.0512(10) -0.0021(7) -0.0010(7) -0.0025(7)
O1 0.0535(9) 0.0594(10) 0.1577(19) -0.0133(8) 0.0201(11) -0.0422(11)
O2 0.0602(9) 0.0568(9) 0.1024(13) -0.0086(7) 0.0317(9) -0.0292(8)
O3 0.0370(7) 0.0486(8) 0.0804(10) 0.0036(6) 0.0101(7) 0.0143(7)
O4 0.0538(9) 0.0472(9) 0.1299(16) 0.0000(7) 0.0214(9) 0.0233(9)
O5 0.0717(11) 0.0852(12) 0.0627(11) -0.0205(9) 0.0197(8) -0.0001(9)
O6 0.0713(11) 0.0836(13) 0.1256(17) -0.0391(10) 0.0141(11) -0.0118(11)

loop_
_atom_type_symbol
_atom_type_description
_atom_type_scat_dispersion_real
_atom_type_scat_dispersion_imag
_atom_type_scat_source
C C 0.0033 0.0016 'International Tables Vol C Tables 4.2.6.8 and 6.1.1.4'
H H 0.0000 0.0000 'International Tables Vol C Tables 4.2.6.8 and 6.1.1.4'
N N 0.0061 0.0033 'International Tables Vol C Tables 4.2.6.8 and 6.1.1.4'
O O 0.0106 0.0060 'International Tables Vol C Tables 4.2.6.8 and 6.1.1.4'

loop_
_geom_angle_atom_site_label_1
_geom_angle_atom_site_label_2
_geom_angle_atom_site_label_3
_geom_angle_site_symmetry_1
_geom_angle_site_symmetry_3
_geom_angle
_geom_angle_publ_flag
C2 C1 C6 . . 121.6(2) ?
C2 C1 N1 . . 117.79(19) ?
C6 C1 N1 . . 120.59(17) ?
C3 C2 C1 . . 119.7(2) ?
C3 C2 H2 . . 120.2 ?
C1 C2 H2 . . 120.2 ?
C4 C3 C2 . . 119.9(2) ?
C4 C3 H3 . . 120.0 ?
C2 C3 H3 . . 120.0 ?
C3 C4 C5 . . 120.2(2) ?
C3 C4 H4 . . 119.9 ?
C5 C4 H4 . . 119.9 ?
C4 C5 C6 . . 121.8(2) ?
C4 C5 H5 . . 119.1 ?
C6 C5 H5 . . 119.1 ?
C1 C6 C5 . . 116.75(18) ?
C1 C6 C7 . . 126.24(17) ?
C5 C6 C7 . . 117.00(17) ?
C11 C7 C8 . . 118.55(16) ?
C11 C7 C6 . . 118.36(15) ?
C8 C7 C6 . . 122.52(15) ?
C7 C8 C9 . . 119.11(16) ?
C7 C8 C19 . . 119.47(16) ?
C9 C8 C19 . . 121.41(16) ?
N2 C9 C8 . . 121.50(16) ?
N2 C9 C13 . . 115.35(17) ?
C8 C9 C13 . . 123.15(17) ?
N2 C10 C11 . . 121.95(17) ?
N2 C10 C12 . . 116.00(17) ?
C11 C10 C12 . . 122.05(17) ?
C7 C11 C10 . . 118.98(16) ?
C7 C11 C20 . . 120.65(16) ?
C10 C11 C20 . . 120.30(16) ?
C10 C12 H12A . . 109.5 ?
C10 C12 H12B . . 109.5 ?
H12A C12 H12B . . 109.5 ?
C10 C12 H12C . . 109.5 ?
H12A C12 H12C . . 109.5 ?
H12B C12 H12C . . 109.5 ?
C9 C13 H13A . . 109.5 ?
C9 C13 H13B . . 109.5 ?
H13A C13 H13B . . 109.5 ?
C9 C13 H13C . . 109.5 ?
H13A C13 H13C . . 109.5 ?
H13B C13 H13C . . 109.5 ?
O2 C14 H14A . . 109.5 ?
O2 C14 H14B . . 109.5 ?
H14A C14 H14B . . 109.5 ?
O2 C14 H14C . . 109.5 ?
H14A C14 H14C . . 109.5 ?
H14B C14 H14C . . 109.5 ?
O3 C15 C16 . . 109.20(18) ?
O3 C15 H15A . . 109.8 ?
C16 C15 H15A . . 109.8 ?
O3 C15 H15B . . 109.8 ?
C16 C15 H15B . . 109.8 ?
H15A C15 H15B . . 108.3 ?
C15 C16 C18 . . 112.7(2) ?
C15 C16 C17 . . 109.4(2) ?
C18 C16 C17 . . 112.3(2) ?
C15 C16 H16 . . 107.4 ?
C18 C16 H16 . . 107.4 ?
C17 C16 H16 . . 107.4 ?
C16 C17 H17A . . 109.5 ?
C16 C17 H17B . . 109.5 ?
H17A C17 H17B . . 109.5 ?
C16 C17 H17C . . 109.5 ?
H17A C17 H17C . . 109.5 ?
H17B C17 H17C . . 109.5 ?
C16 C18 H18A . . 109.5 ?
C16 C18 H18B . . 109.5 ?
H18A C18 H18B . . 109.5 ?
C16 C18 H18C . . 109.5 ?
H18A C18 H18C . . 109.5 ?
H18B C18 H18C . . 109.5 ?
O1 C19 O2 . . 123.08(19) ?
O1 C19 C8 . . 124.05(19) ?
O2 C19 C8 . . 112.84(16) ?
O4 C20 O3 . . 123.53(18) ?
O4 C20 C11 . . 123.49(17) ?
O3 C20 C11 . . 112.97(15) ?
O6 N1 O5 . . 123.3(2) ?
O6 N1 C1 . . 118.1(2) ?
O5 N1 C1 . . 118.68(17) ?
C10 N2 C9 . . 119.82(16) ?
C19 O2 C14 . . 116.10(18) ?
C20 O3 C15 . . 116.05(15) ?

loop_
_geom_bond_atom_site_label_1
_geom_bond_atom_site_label_2
_geom_bond_site_symmetry_2
_geom_bond_distance
_geom_bond_publ_flag
C1 C2 . 1.379(3) ?
C1 C6 . 1.388(3) ?
C1 N1 . 1.460(3) ?
C2 C3 . 1.376(4) ?
C2 H2 . 0.9300 ?
C3 C4 . 1.365(4) ?
C3 H3 . 0.9300 ?
C4 C5 . 1.367(3) ?
C4 H4 . 0.9300 ?
C5 C6 . 1.393(3) ?
C5 H5 . 0.9300 ?
C6 C7 . 1.495(2) ?
C7 C11 . 1.392(2) ?
C7 C8 . 1.393(2) ?
C8 C9 . 1.401(3) ?
C8 C19 . 1.490(3) ?
C9 N2 . 1.342(2) ?
C9 C13 . 1.499(3) ?
C10 N2 . 1.332(2) ?
C10 C11 . 1.400(3) ?
C10 C12 . 1.501(3) ?
C11 C20 . 1.488(3) ?
C12 H12A . 0.9600 ?
C12 H12B . 0.9600 ?
C12 H12C . 0.9600 ?
C13 H13A . 0.9600 ?
C13 H13B . 0.9600 ?
C13 H13C . 0.9600 ?
C14 O2 . 1.454(3) ?
C14 H14A . 0.9600 ?
C14 H14B . 0.9600 ?
C14 H14C . 0.9600 ?
C15 O3 . 1.456(2) ?
C15 C16 . 1.486(3) ?
C15 H15A . 0.9700 ?
C15 H15B . 0.9700 ?
C16 C18 . 1.509(4) ?
C16 C17 . 1.521(3) ?
C16 H16 . 0.9800 ?
C17 H17A . 0.9600 ?
C17 H17B . 0.9600 ?
C17 H17C . 0.9600 ?
C18 H18A . 0.9600 ?
C18 H18B . 0.9600 ?
C18 H18C . 0.9600 ?
C19 O1 . 1.181(2) ?
C19 O2 . 1.307(2) ?
C20 O4 . 1.197(2) ?
C20 O3 . 1.317(2) ?
N1 O6 . 1.221(2) ?
N1 O5 . 1.214(2) ?

loop_
_geom_hbond_atom_site_label_D
_geom_hbond_atom_site_label_H
_geom_hbond_atom_site_label_A
_geom_hbond_site_symmetry_A
_geom_hbond_distance_DH
_geom_hbond_distance_HA
_geom_hbond_distance_DA
_geom_hbond_angle_DHA
C12 H12C O4 3_767 0.96 2.57 3.303(3) 134
C13 H13B O1 3_757 0.96 2.48 3.395(3) 160
C14 H14B O6 1_655 0.96 2.52 3.221(3) 130

loop_
_cod_related_entry_id
_cod_related_entry_database
_cod_related_entry_code
1 ChemSpider 8560903
